data_4118624
loop_
_publ_author_name
'Kai-Oliver Feldmann'
'Jan J. Weigand'

_publ_contact_author_address
;
Institute of Inorganic and Analytical Chemistry
Westf\"alische Wilhelms-Universit\"at M\"unster
Corrensstr. 30
48149 M\"unster
;
_publ_contact_author_email jweigand@uni-muenster.de
_publ_contact_author_fax +49-251-8333126
_publ_contact_author_name 'Jan J. Weigand'
_publ_contact_author_phone +49-251-8336074
_publ_section_title
;
 P-N/P-P Bond Metathesis for the Synthesis of Complex Polyphosphanes
;
_journal_name_full 'Journal of the American Chemical Society'
_journal_page_first 15443
_journal_page_last 15456
_journal_paper_doi 10.1021/ja305406x
_journal_volume 134
_journal_year 2012
_chemical_formula_moiety 'C28 H28 P6'
_chemical_formula_sum 'C28 H28 P6'
_chemical_formula_weight 550.32
_space_group_IT_number 2
_symmetry_cell_setting triclinic
_symmetry_space_group_name_Hall '-P 1'
_symmetry_space_group_name_H-M 'P -1'
_atom_sites_solution_hydrogens geom
_atom_sites_solution_primary direct
_atom_sites_solution_secondary difmap
_audit_creation_method SHELXL-97
_audit_update_record
;
2012-05-23 # Formatted by publCIF
;
_cell_angle_alpha 96.954(2)
_cell_angle_beta 102.1010(10)
_cell_angle_gamma 106.3230(10)
_cell_formula_units_Z 1
_cell_length_a 7.8833(9)
_cell_length_b 9.5197(10)
_cell_length_c 9.8399(11)
_cell_measurement_reflns_used 900
_cell_measurement_temperature 153(1)
_cell_measurement_theta_max 22.5
_cell_measurement_theta_min 1
_cell_volume 680.07(13)
_computing_cell_refinement 'APEX2(Bruker AXS, 2007)'
_computing_data_collection 'APEX2(Bruker AXS, 2007)'
_computing_data_reduction 'SAINT,SADABS (Bruker AXS, 2007 )'
_computing_molecular_graphics
;
ORTEP3,L.J. Farrugia, J. Appl. Cryst. (1997) 30, 565
;
_computing_structure_refinement
;
SHELXL-97, G. M. Sheldrick, Acta Cryst. (2008) A64, 112-122
;
_computing_structure_solution
;
SHELXS-97 , G. M. Sheldrick, Acta Cryst. (2008) A64, 112-122
;
_diffrn_ambient_temperature 153(1)
_diffrn_detector_area_resol_mean 80
_diffrn_measured_fraction_theta_full 0.984
_diffrn_measured_fraction_theta_max 0.984
_diffrn_measurement_device_type 'CCD area detector'
_diffrn_measurement_method 'Omega and Phi scans'
_diffrn_radiation_monochromator graphite
_diffrn_radiation_source 'rotating anode'
_diffrn_radiation_type MoK\a
_diffrn_radiation_wavelength 0.71073
_diffrn_reflns_av_R_equivalents 0.0155
_diffrn_reflns_av_sigmaI/netI 0.0220
_diffrn_reflns_limit_h_max 10
_diffrn_reflns_limit_h_min -10
_diffrn_reflns_limit_k_max 11
_diffrn_reflns_limit_k_min -12
_diffrn_reflns_limit_l_max 12
_diffrn_reflns_limit_l_min -12
_diffrn_reflns_number 6398
_diffrn_reflns_theta_full 27.88
_diffrn_reflns_theta_max 27.88
_diffrn_reflns_theta_min 2.16
_exptl_absorpt_coefficient_mu 0.412
_exptl_absorpt_correction_T_max 0.9837
_exptl_absorpt_correction_T_min 0.9523
_exptl_absorpt_correction_type multi-scan
_exptl_absorpt_process_details
; 
 Corrections were done with the SADABS program, utilizing the none merged
 raw data obtained from the integration process. Integration and final cell
 refinement were done with SAINT.

 SADABS reports ratio of Tmin/Tmax = 0.802373  

;
_exptl_crystal_colour colourless
_exptl_crystal_density_diffrn 1.344
_exptl_crystal_description prism
_exptl_crystal_F_000 286
_exptl_crystal_size_max 0.12
_exptl_crystal_size_mid 0.05
_exptl_crystal_size_min 0.04
_refine_diff_density_max 0.400
_refine_diff_density_min -0.194
_refine_diff_density_rms 0.047
_refine_ls_extinction_method none
_refine_ls_goodness_of_fit_ref 1.054
_refine_ls_hydrogen_treatment noref
_refine_ls_matrix_type full
_refine_ls_number_parameters 154
_refine_ls_number_reflns 3192
_refine_ls_number_restraints 0
_refine_ls_restrained_S_all 1.054
_refine_ls_R_factor_all 0.0310
_refine_ls_R_factor_gt 0.0278
_refine_ls_shift/su_max 0.000
_refine_ls_shift/su_mean 0.000
_refine_ls_structure_factor_coef Fsqd
_refine_ls_weighting_details 'calc w=1/[\s^2^(Fo^2^)+(0.0377P)^2^+0.2231P] where P=(Fo^2^+2Fc^2^)/3'
_refine_ls_weighting_scheme calc
_refine_ls_wR_factor_gt 0.0729
_refine_ls_wR_factor_ref 0.0750
_reflns_number_gt 2907
_reflns_number_total 3192
_reflns_threshold_expression >2sigma(I)
_cod_data_source_file ja305406x_si_001.cif
_cod_data_source_block sad
_cod_database_code 4118624

loop_
_symmetry_equiv_pos_as_xyz
'x, y, z'
'-x, -y, -z'

loop_
_atom_site_label
_atom_site_type_symbol
_atom_site_fract_x
_atom_site_fract_y
_atom_site_fract_z
_atom_site_U_iso_or_equiv
_atom_site_adp_type
_atom_site_occupancy
_atom_site_symmetry_multiplicity
_atom_site_calc_flag
_atom_site_refinement_flags
C1 C 0.85904(19) 0.14623(15) -0.11493(14) 0.0266(3) Uani 1 1 d .
H7A H 0.8091 0.0501 -0.1831 0.032 Uiso 1 1 calc R
H7B H 0.9939 0.1724 -0.0888 0.032 Uiso 1 1 calc R
C2 C 0.79016(19) 0.12678(15) 0.01733(15) 0.0269(3) Uani 1 1 d .
H8A H 0.8334 0.0509 0.0616 0.032 Uiso 1 1 calc R
H8B H 0.6548 0.0910 -0.0093 0.032 Uiso 1 1 calc R
C3 C 0.54335(18) 0.22139(15) -0.24697(13) 0.0229(3) Uani 1 1 d .
C4 C 0.44099(19) 0.31914(15) -0.23729(14) 0.0275(3) Uani 1 1 d .
H2 H 0.5018 0.4218 -0.1980 0.033 Uiso 1 1 calc R
C5 C 0.25202(19) 0.26783(17) -0.28433(15) 0.0310(3) Uani 1 1 d .
H3 H 0.1844 0.3355 -0.2767 0.037 Uiso 1 1 calc R
C6 C 0.1613(2) 0.11916(17) -0.34214(16) 0.0328(3) Uani 1 1 d .
H4 H 0.0316 0.0842 -0.3737 0.039 Uiso 1 1 calc R
C7 C 0.2606(2) 0.02151(17) -0.35376(17) 0.0371(3) Uani 1 1 d .
H5 H 0.1986 -0.0808 -0.3940 0.044 Uiso 1 1 calc R
C8 C 0.4499(2) 0.07145(16) -0.30729(16) 0.0320(3) Uani 1 1 d .
H6 H 0.5165 0.0032 -0.3166 0.038 Uiso 1 1 calc R
C9 C 0.67494(18) 0.30446(14) 0.21682(14) 0.0235(3) Uani 1 1 d .
C10 C 0.7080(2) 0.34875(16) 0.36309(15) 0.0305(3) Uani 1 1 d .
H10 H 0.8296 0.3800 0.4210 0.037 Uiso 1 1 calc R
C11 C 0.5642(3) 0.34747(19) 0.42476(16) 0.0391(4) Uani 1 1 d .
H11 H 0.5882 0.3780 0.5243 0.047 Uiso 1 1 calc R
C12 C 0.3871(2) 0.30211(18) 0.34186(18) 0.0396(4) Uani 1 1 d .
H12 H 0.2890 0.3005 0.3843 0.047 Uiso 1 1 calc R
C13 C 0.3524(2) 0.25903(17) 0.19684(17) 0.0328(3) Uani 1 1 d .
H13 H 0.2303 0.2282 0.1398 0.039 Uiso 1 1 calc R
C14 C 0.49478(19) 0.26051(15) 0.13402(15) 0.0269(3) Uani 1 1 d .
H14 H 0.4697 0.2315 0.0342 0.032 Uiso 1 1 calc R
P1 P 0.79421(5) 0.29221(4) -0.20232(4) 0.02446(9) Uani 1 1 d .
P2 P 0.85050(4) 0.45743(4) -0.00730(4) 0.02360(9) Uani 1 1 d .
P3 P 0.87391(5) 0.30678(4) 0.14715(4) 0.02454(10) Uani 1 1 d .

loop_
_atom_site_aniso_label
_atom_site_aniso_U_11
_atom_site_aniso_U_22
_atom_site_aniso_U_33
_atom_site_aniso_U_23
_atom_site_aniso_U_13
_atom_site_aniso_U_12
C1 0.0267(6) 0.0282(7) 0.0274(6) 0.0043(5) 0.0085(5) 0.0119(5)
C2 0.0305(7) 0.0239(6) 0.0301(7) 0.0076(5) 0.0112(5) 0.0111(5)
C3 0.0253(6) 0.0238(6) 0.0194(6) 0.0058(5) 0.0059(5) 0.0066(5)
C4 0.0291(7) 0.0241(6) 0.0284(7) 0.0026(5) 0.0080(5) 0.0077(5)
C5 0.0297(7) 0.0358(8) 0.0300(7) 0.0041(6) 0.0084(6) 0.0145(6)
C6 0.0266(7) 0.0374(8) 0.0302(7) 0.0065(6) 0.0023(5) 0.0071(6)
C7 0.0345(8) 0.0252(7) 0.0408(8) 0.0031(6) -0.0051(6) 0.0049(6)
C8 0.0332(7) 0.0232(7) 0.0358(7) 0.0032(6) -0.0003(6) 0.0109(6)
C9 0.0282(6) 0.0203(6) 0.0268(6) 0.0085(5) 0.0122(5) 0.0096(5)
C10 0.0402(8) 0.0279(7) 0.0266(7) 0.0077(5) 0.0086(6) 0.0144(6)
C11 0.0628(11) 0.0406(9) 0.0279(7) 0.0129(6) 0.0237(7) 0.0268(8)
C12 0.0498(9) 0.0389(8) 0.0488(9) 0.0191(7) 0.0333(8) 0.0237(7)
C13 0.0309(7) 0.0290(7) 0.0461(8) 0.0133(6) 0.0173(6) 0.0132(6)
C14 0.0299(7) 0.0264(7) 0.0275(6) 0.0077(5) 0.0108(5) 0.0102(5)
P1 0.02446(17) 0.02563(18) 0.02400(17) 0.00567(13) 0.00896(13) 0.00662(13)
P2 0.02260(17) 0.02102(17) 0.02653(18) 0.00466(13) 0.00828(13) 0.00438(13)
P3 0.02296(17) 0.02682(18) 0.02463(17) 0.00601(13) 0.00737(13) 0.00768(13)

loop_
_atom_type_symbol
_atom_type_description
_atom_type_scat_dispersion_real
_atom_type_scat_dispersion_imag
_atom_type_scat_source
C C 0.0033 0.0016 'International Tables Vol C Tables 4.2.6.8 and 6.1.1.4'
H H 0.0000 0.0000 'International Tables Vol C Tables 4.2.6.8 and 6.1.1.4'
P P 0.1023 0.0942 'International Tables Vol C Tables 4.2.6.8 and 6.1.1.4'

loop_
_geom_angle_atom_site_label_1
_geom_angle_atom_site_label_2
_geom_angle_atom_site_label_3
_geom_angle
_geom_angle_site_symmetry_3
C2 C1 P1 113.15(9) .
C2 C1 H7A 108.9 .
P1 C1 H7A 108.9 .
C2 C1 H7B 108.9 .
P1 C1 H7B 108.9 .
H7A C1 H7B 107.8 .
C1 C2 P3 110.73(9) .
C1 C2 H8A 109.5 .
P3 C2 H8A 109.5 .
C1 C2 H8B 109.5 .
P3 C2 H8B 109.5 .
H8A C2 H8B 108.1 .
C8 C3 C4 118.18(12) .
C8 C3 P1 120.66(10) .
C4 C3 P1 120.72(10) .
C5 C4 C3 120.75(13) .
C5 C4 H2 119.6 .
C3 C4 H2 119.6 .
C6 C5 C4 120.48(14) .
C6 C5 H3 119.8 .
C4 C5 H3 119.8 .
C5 C6 C7 119.45(14) .
C5 C6 H4 120.3 .
C7 C6 H4 120.3 .
C6 C7 C8 120.67(14) .
C6 C7 H5 119.7 .
C8 C7 H5 119.7 .
C7 C8 C3 120.46(13) .
C7 C8 H6 119.8 .
C3 C8 H6 119.8 .
C10 C9 C14 118.52(12) .
C10 C9 P3 116.95(11) .
C14 C9 P3 124.54(10) .
C11 C10 C9 120.58(14) .
C11 C10 H10 119.7 .
C9 C10 H10 119.7 .
C12 C11 C10 120.21(14) .
C12 C11 H11 119.9 .
C10 C11 H11 119.9 .
C11 C12 C13 119.89(14) .
C11 C12 H12 120.1 .
C13 C12 H12 120.1 .
C12 C13 C14 120.42(15) .
C12 C13 H13 119.8 .
C14 C13 H13 119.8 .
C13 C14 C9 120.38(13) .
C13 C14 H14 119.8 .
C9 C14 H14 119.8 .
C3 P1 C1 102.33(6) .
C3 P1 P2 100.60(4) .
C1 P1 P2 96.85(5) .
P1 P2 P3 97.81(2) .
P1 P2 P2 93.21(2) 2_765
P3 P2 P2 95.56(2) 2_765
C9 P3 C2 102.62(6) .
C9 P3 P2 100.57(4) .
C2 P3 P2 97.88(5) .

loop_
_geom_bond_atom_site_label_1
_geom_bond_atom_site_label_2
_geom_bond_distance
_geom_bond_site_symmetry_2
C1 C2 1.5235(19) .
C1 P1 1.8537(14) .
C1 H7A 0.9900 .
C1 H7B 0.9900 .
C2 P3 1.8667(14) .
C2 H8A 0.9900 .
C2 H8B 0.9900 .
C3 C8 1.3974(19) .
C3 C4 1.3997(19) .
C3 P1 1.8366(13) .
C4 C5 1.385(2) .
C4 H2 0.9500 .
C5 C6 1.380(2) .
C5 H3 0.9500 .
C6 C7 1.382(2) .
C6 H4 0.9500 .
C7 C8 1.387(2) .
C7 H5 0.9500 .
C8 H6 0.9500 .
C9 C10 1.3969(19) .
C9 C14 1.3980(19) .
C9 P3 1.8345(13) .
C10 C11 1.391(2) .
C10 H10 0.9500 .
C11 C12 1.378(3) .
C11 H11 0.9500 .
C12 C13 1.382(2) .
C12 H12 0.9500 .
C13 C14 1.3883(19) .
C13 H13 0.9500 .
C14 H14 0.9500 .
P1 P2 2.2075(5) .
P2 P3 2.2270(5) .
P2 P2 2.2337(7) 2_765
